data_4507092
loop_
_publ_author_name
'Tothadi, Srinu'
'Desiraju, Gautam R.'

_publ_section_title
;
 Synthon Modularity in 4-Hydroxybenzamide--Dicarboxylic Acid Cocrystals
;
_journal_issue 12
_journal_name_full 'Crystal Growth &amp; Design'
_journal_page_first 6188
_journal_paper_doi 10.1021/cg3013766
_journal_volume 12
_journal_year 2012
_chemical_formula_sum 'C9.5 H11 N O4'
_chemical_formula_weight 203.10
_chemical_name_common '4-Hydroxybenzamide : glutaricacid form I (2:1) '
_chemical_name_systematic
;
 ?
;
_space_group_IT_number 15
_symmetry_cell_setting monoclinic
_symmetry_space_group_name_Hall '-C 2yc'
_symmetry_space_group_name_H-M 'C 1 2/c 1'
_atom_sites_solution_hydrogens geom
_atom_sites_solution_primary direct
_atom_sites_solution_secondary difmap
_audit_creation_method SHELXL-97
_cell_angle_alpha 90.00
_cell_angle_beta 121.71(3)
_cell_angle_gamma 90.00
_cell_formula_units_Z 8
_cell_length_a 17.067(12)
_cell_length_b 5.077(2)
_cell_length_c 25.609(12)
_cell_measurement_reflns_used 1882
_cell_measurement_temperature 150(2)
_cell_measurement_theta_max 27.5
_cell_measurement_theta_min 2.4
_cell_volume 1887.7(19)
_computing_cell_refinement
;
CrystalClear-SM Expert 2.0 r4 (Rigaku, 2009)
;
_computing_data_collection
;
CrystalClear-SM Expert 2.0 r4 (Rigaku, 2009)
;
_computing_data_reduction
;
CrystalClear-SM Expert 2.0 r4 (Rigaku, 2009)
;
_computing_structure_refinement 'SHELXL-97 (Sheldrick, 2008)'
_computing_structure_solution 'SHELXL-97 (Sheldrick, 2008)'
_diffrn_ambient_temperature 150(2)
_diffrn_measured_fraction_theta_full 0.995
_diffrn_measured_fraction_theta_max 0.995
_diffrn_measurement_device
;
XtaLABmini: Fixed Chi 2 circle
;
_diffrn_measurement_device_type
;
Rigaku Mercury375R (2x2 bin mode)
;
_diffrn_measurement_method 'profile data from \w-scans'
_diffrn_radiation_monochromator graphite
_diffrn_radiation_source 'fine-focus sealed tube'
_diffrn_radiation_type MoK\a
_diffrn_radiation_wavelength 0.71073
_diffrn_reflns_av_R_equivalents 0.1228
_diffrn_reflns_av_sigmaI/netI 0.0805
_diffrn_reflns_limit_h_max 22
_diffrn_reflns_limit_h_min -22
_diffrn_reflns_limit_k_max 6
_diffrn_reflns_limit_k_min -6
_diffrn_reflns_limit_l_max 33
_diffrn_reflns_limit_l_min -33
_diffrn_reflns_number 9611
_diffrn_reflns_theta_full 27.53
_diffrn_reflns_theta_max 27.53
_diffrn_reflns_theta_min 1.87
_exptl_absorpt_coefficient_mu 0.113
_exptl_absorpt_correction_T_max 0.9778
_exptl_absorpt_correction_T_min 0.9778
_exptl_absorpt_correction_type multi-scan
_exptl_absorpt_process_details 'Jacobson, R. (1998) Private communication'
_exptl_crystal_colour colourless
_exptl_crystal_density_diffrn 1.429
_exptl_crystal_density_method 'not measured'
_exptl_crystal_description block
_exptl_crystal_F_000 856
_exptl_crystal_size_max 0.40
_exptl_crystal_size_mid 0.25
_exptl_crystal_size_min 0.20
_refine_diff_density_max 0.422
_refine_diff_density_min -0.315
_refine_diff_density_rms 0.085
_refine_ls_extinction_method none
_refine_ls_goodness_of_fit_ref 1.073
_refine_ls_hydrogen_treatment mixed
_refine_ls_matrix_type full
_refine_ls_number_parameters 164
_refine_ls_number_reflns 2178
_refine_ls_number_restraints 0
_refine_ls_restrained_S_all 1.073
_refine_ls_R_factor_all 0.0974
_refine_ls_R_factor_gt 0.0656
_refine_ls_shift/su_max 0.000
_refine_ls_shift/su_mean 0.000
_refine_ls_structure_factor_coef Fsqd
_refine_ls_weighting_details 'calc w=1/[\s^2^(Fo^2^)+(0.1264P)^2^+0.3627P] where P=(Fo^2^+2Fc^2^)/3'
_refine_ls_weighting_scheme calc
_refine_ls_wR_factor_gt 0.1811
_refine_ls_wR_factor_ref 0.2231
_reflns_number_gt 1569
_reflns_number_total 2178
_reflns_threshold_expression >2\s(I)
_cod_data_source_file cg3013766_si_003.cif
_cod_data_source_block 04
_cod_depositor_comments
;
The following automatic conversions were performed:

'_symmetry_cell_setting' value 'Monoclinic' changed to 'monoclinic'
according to /home/saulius/struct/CIF-dictionaries/cif_core.dic
dictionary named 'cif_core.dic' version 2.4.2 from
2011-04-26.

'_exptl_absorpt_correction_type' value 'Multi-scan'
changed to 'multi-scan' according to
/home/saulius/struct/CIF-dictionaries/cif_core.dic dictionary named
'cif_core.dic' version 2.4.2 from 2011-04-26.

Automatic conversion script
Id: cif_fix_values 1891 2012-01-12 08:04:46Z andrius 
;
_cod_original_cell_volume 1887.7(18)
_cod_original_sg_symbol_H-M 'C 2/c'
_cod_original_formula_sum 'C9.50 H11 N O4'
_cod_database_code 4507092

loop_
_symmetry_equiv_pos_as_xyz
'x, y, z'
'-x, y, -z+1/2'
'x+1/2, y+1/2, z'
'-x+1/2, y+1/2, -z+1/2'
'-x, -y, -z'
'x, -y, z-1/2'
'-x+1/2, -y+1/2, -z'
'x+1/2, -y+1/2, z-1/2'

loop_
_atom_site_label
_atom_site_type_symbol
_atom_site_fract_x
_atom_site_fract_y
_atom_site_fract_z
_atom_site_U_iso_or_equiv
_atom_site_adp_type
_atom_site_occupancy
_atom_site_symmetry_multiplicity
_atom_site_calc_flag
_atom_site_refinement_flags
H7 H -0.064(2) 0.807(6) 0.0983(15) 0.038(9) Uiso 1 1 d .
H5 H 0.227(4) 0.764(12) 0.239(3) 0.11(2) Uiso 1 1 d .
H6 H 0.076(3) 0.893(7) 0.1847(18) 0.054(10) Uiso 1 1 d .
H10 H 0.038(2) 0.175(6) 0.0542(14) 0.030(8) Uiso 1 1 d .
H11 H 0.189(2) 0.271(7) 0.1443(16) 0.051(10) Uiso 1 1 d .
H9 H -0.235(3) 0.582(7) -0.0512(18) 0.056(11) Uiso 1 1 d .
H8 H -0.160(2) 0.786(7) -0.0026(16) 0.039(9) Uiso 1 1 d .
H4 H 0.230(3) 0.866(8) 0.084(2) 0.066(13) Uiso 1 1 d .
O3 O 0.23411(13) 0.6230(4) 0.22124(9) 0.0335(5) Uani 1 1 d .
O4 O -0.13537(14) 0.1992(4) -0.01047(9) 0.0372(6) Uani 1 1 d .
C5 C 0.14691(18) 0.5866(5) 0.16961(11) 0.0266(6) Uani 1 1 d .
N1 N -0.17871(17) 0.6224(5) -0.01500(12) 0.0324(6) Uani 1 1 d .
C2 C -0.02612(17) 0.4890(6) 0.06642(11) 0.0261(6) Uani 1 1 d .
C4 C 0.13514(19) 0.3753(6) 0.13189(13) 0.0305(7) Uani 1 1 d .
C7 C -0.01278(19) 0.7030(6) 0.10444(13) 0.0310(7) Uani 1 1 d .
C1 C -0.11788(19) 0.4275(5) 0.01106(12) 0.0276(6) Uani 1 1 d .
C3 C 0.04828(19) 0.3253(6) 0.08105(12) 0.0282(6) Uani 1 1 d .
C6 C 0.0739(2) 0.7508(6) 0.15629(13) 0.0312(7) Uani 1 1 d .
O1 O 0.26977(14) 0.9393(4) 0.11828(10) 0.0391(6) Uani 1 1 d .
O2 O 0.34958(13) 0.5701(4) 0.13286(10) 0.0405(6) Uani 1 1 d .
C8 C 0.34389(17) 0.7887(5) 0.14931(12) 0.0261(6) Uani 1 1 d .
C9 C 0.41913(18) 0.9264(5) 0.20540(12) 0.0310(7) Uani 1 1 d .
H9A H 0.4422 1.0732 0.1917 0.037 Uiso 1 1 calc R
H9B H 0.3917 1.0048 0.2276 0.037 Uiso 1 1 calc R
C10 C 0.5000 0.7620(9) 0.2500 0.0427(11) Uani 1 2 d S
H10A H 0.4816 0.6472 0.2730 0.051 Uiso 0.50 1 calc PR
H10B H 0.5184 0.6472 0.2270 0.051 Uiso 0.50 1 calc PR

loop_
_atom_site_aniso_label
_atom_site_aniso_U_11
_atom_site_aniso_U_22
_atom_site_aniso_U_33
_atom_site_aniso_U_23
_atom_site_aniso_U_13
_atom_site_aniso_U_12
O3 0.0262(10) 0.0367(12) 0.0198(10) -0.0016(8) -0.0002(8) 0.0007(8)
O4 0.0326(11) 0.0278(11) 0.0283(11) -0.0025(8) 0.0002(9) 0.0025(8)
C5 0.0227(13) 0.0329(14) 0.0167(12) 0.0019(10) 0.0052(11) -0.0013(10)
N1 0.0232(12) 0.0324(14) 0.0292(13) -0.0028(11) 0.0053(11) 0.0048(10)
C2 0.0243(13) 0.0293(13) 0.0191(13) 0.0020(10) 0.0075(11) 0.0028(11)
C4 0.0236(13) 0.0351(15) 0.0235(14) 0.0007(12) 0.0059(12) 0.0060(12)
C7 0.0262(14) 0.0334(15) 0.0268(14) -0.0030(12) 0.0095(12) 0.0061(12)
C1 0.0260(13) 0.0310(15) 0.0220(13) -0.0023(11) 0.0099(11) 0.0023(10)
C3 0.0271(14) 0.0304(14) 0.0204(13) -0.0020(11) 0.0079(11) 0.0038(11)
C6 0.0320(15) 0.0301(15) 0.0243(14) -0.0069(11) 0.0100(12) 0.0019(12)
O1 0.0277(11) 0.0342(12) 0.0301(11) -0.0059(9) -0.0022(9) 0.0091(9)
O2 0.0260(10) 0.0354(12) 0.0392(12) -0.0104(9) 0.0027(9) 0.0072(8)
C8 0.0198(12) 0.0289(14) 0.0243(13) 0.0014(10) 0.0079(11) 0.0017(10)
C9 0.0239(14) 0.0319(15) 0.0240(13) -0.0006(11) 0.0035(11) 0.0033(11)
C10 0.029(2) 0.032(2) 0.039(2) 0.000 -0.0014(19) 0.000

loop_
_atom_type_symbol
_atom_type_description
_atom_type_scat_dispersion_real
_atom_type_scat_dispersion_imag
_atom_type_scat_source
C C 0.0030 0.0020 'International Tables Vol C Tables 4.2.6.8 and 6.1.1.4'
H H 0.0000 0.0000 'International Tables Vol C Tables 4.2.6.8 and 6.1.1.4'
N N 0.0060 0.0030 'International Tables Vol C Tables 4.2.6.8 and 6.1.1.4'
O O 0.0110 0.0060 'International Tables Vol C Tables 4.2.6.8 and 6.1.1.4'

loop_
_geom_angle_atom_site_label_1
_geom_angle_atom_site_label_2
_geom_angle_atom_site_label_3
_geom_angle
_geom_angle_site_symmetry_1
C5 O3 H5 103(4) .
C4 C5 C6 120.8(2) .
C4 C5 O3 117.2(2) .
C6 C5 O3 122.0(2) .
C1 N1 H9 117(2) .
C1 N1 H8 119(2) .
H9 N1 H8 123(3) .
C7 C2 C3 119.0(3) .
C7 C2 C1 122.0(2) .
C3 C2 C1 118.9(2) .
C5 C4 C3 119.2(3) .
C5 C4 H11 116(2) .
C3 C4 H11 125(2) .
C6 C7 C2 120.2(3) .
C6 C7 H7 119(2) .
C2 C7 H7 121(2) .
O4 C1 N1 121.7(3) .
O4 C1 C2 120.1(2) .
N1 C1 C2 118.2(2) .
C4 C3 C2 121.1(3) .
C4 C3 H10 120.8(18) .
C2 C3 H10 118.1(18) .
C5 C6 C7 119.8(3) .
C5 C6 H6 124(2) .
C7 C6 H6 115(2) .
C8 O1 H4 111(3) .
O2 C8 O1 123.1(2) .
O2 C8 C9 125.1(2) .
O1 C8 C9 111.8(2) .
C10 C9 C8 116.8(2) .
C10 C9 H9A 108.1 .
C8 C9 H9A 108.1 .
C10 C9 H9B 108.1 .
C8 C9 H9B 108.1 .
H9A C9 H9B 107.3 .
C9 C10 C9 112.4(4) 2_655
C9 C10 H10A 109.1 2_655
C9 C10 H10A 109.1 .
C9 C10 H10B 109.1 2_655
C9 C10 H10B 109.1 .
H10A C10 H10B 107.9 .

loop_
_geom_bond_atom_site_label_1
_geom_bond_atom_site_label_2
_geom_bond_distance
_geom_bond_site_symmetry_2
O3 C5 1.389(3) .
O3 H5 0.89(6) .
O4 C1 1.250(3) .
C5 C4 1.386(4) .
C5 C6 1.385(4) .
N1 C1 1.332(4) .
N1 H9 0.94(4) .
N1 H8 0.89(4) .
C2 C7 1.396(4) .
C2 C3 1.394(4) .
C2 C1 1.492(4) .
C4 C3 1.389(4) .
C4 H11 0.96(3) .
C7 C6 1.395(4) .
C7 H7 0.96(3) .
C3 H10 0.98(3) .
C6 H6 1.01(4) .
O1 C8 1.326(3) .
O1 H4 0.86(4) .
O2 C8 1.209(3) .
C8 C9 1.504(4) .
C9 C10 1.500(4) .
C9 H9A 0.9900 .
C9 H9B 0.9900 .
C10 C9 1.500(4) 2_655
C10 H10A 0.9900 .
C10 H10B 0.9900 .

loop_
_geom_torsion_atom_site_label_1
_geom_torsion_atom_site_label_2
_geom_torsion_atom_site_label_3
_geom_torsion_atom_site_label_4
_geom_torsion
_geom_torsion_site_symmetry_4
C6 C5 C4 C3 -1.6(4) .
O3 C5 C4 C3 177.5(3) .
C3 C2 C7 C6 -0.1(4) .
C1 C2 C7 C6 179.0(3) .
C7 C2 C1 O4 -157.4(3) .
C3 C2 C1 O4 21.7(4) .
C7 C2 C1 N1 24.1(4) .
C3 C2 C1 N1 -156.8(3) .
C5 C4 C3 C2 2.1(5) .
C7 C2 C3 C4 -1.3(4) .
C1 C2 C3 C4 179.6(3) .
C4 C5 C6 C7 0.2(5) .
O3 C5 C6 C7 -178.8(3) .
C2 C7 C6 C5 0.6(5) .
O2 C8 C9 C10 -11.8(4) .
O1 C8 C9 C10 169.8(2) .
C8 C9 C10 C9 164.8(3) 2_655
